data_1519797
loop_
_publ_author_name
'Harrison, W. T. A.'
'Male, Louise'
'Hursthouse, Michael B.'

_publ_section_title
;
 C11H14N2O
;
_journal_name_full 'Crystal Structure Report Archive'
_journal_page_first 337
_journal_year 2007
_chemical_formula_sum 'C11 H14 N2 O'
_chemical_formula_weight 190.24
_space_group_IT_number 14
_symmetry_cell_setting monoclinic
_symmetry_space_group_name_Hall '-P 2ybc'
_symmetry_space_group_name_H-M 'P 1 21/c 1'
_atom_sites_solution_hydrogens geom
_atom_sites_solution_primary direct
_atom_sites_solution_secondary difmap
_cell_angle_alpha 90.00
_cell_angle_beta 106.263(2)
_cell_angle_gamma 90.00
_cell_formula_units_Z 4
_cell_length_a 11.9613(5)
_cell_length_b 6.6856(2)
_cell_length_c 13.4450(4)
_cell_measurement_reflns_used 6132
_cell_measurement_temperature 120(2)
_cell_measurement_theta_max 27.48
_cell_measurement_theta_min 2.91
_cell_volume 1032.15(6)
_computing_cell_refinement 'DENZO (Otwinowski & Minor, 1997) & COLLECT (Hooft, R.W.W., 1998)'
_computing_data_collection 'COLLECT (Hooft, R.W.W., 1998)'
_computing_data_reduction 'DENZO (Otwinowski & Minor, 1997) & COLLECT (Hooft, R.W.W., 1998)'
_computing_molecular_graphics 'PLATON/PLUTON (Spek, A. L., 1998)'
_computing_publication_material 'WinGX (Farrugia, 1999)'
_computing_structure_refinement 'SHELXL-97 (Sheldrick, 1997)'
_computing_structure_solution
;
Sir2004 (Burla, M.C., Caliandro, R., Camalli, M., Carrozzini, B., 
Cascarano, G., De Caro, L., Giacovazzo, C., Polidori, G. & Spagna, R., 
2004)
;
_diffrn_ambient_temperature 120(2)
_diffrn_measured_fraction_theta_full 0.993
_diffrn_measured_fraction_theta_max 0.993
_diffrn_measurement_device_type 'Bruker-Nonius APEX II CCD camera on \k-goniostat'
_diffrn_measurement_method '\f & \w scans'
_diffrn_radiation_monochromator '10cm confocal mirrors'
_diffrn_radiation_source 'Bruker-Nonius FR591 rotating anode'
_diffrn_radiation_type MoK\a
_diffrn_radiation_wavelength 0.71073
_diffrn_reflns_av_R_equivalents 0.0448
_diffrn_reflns_av_sigmaI/netI 0.0440
_diffrn_reflns_limit_h_max 15
_diffrn_reflns_limit_h_min -15
_diffrn_reflns_limit_k_max 8
_diffrn_reflns_limit_k_min -8
_diffrn_reflns_limit_l_max 17
_diffrn_reflns_limit_l_min -17
_diffrn_reflns_number 8983
_diffrn_reflns_theta_full 27.47
_diffrn_reflns_theta_max 27.47
_diffrn_reflns_theta_min 3.16
_exptl_absorpt_coefficient_mu 0.080
_exptl_absorpt_correction_T_max 0.9920
_exptl_absorpt_correction_T_min 0.9873
_exptl_absorpt_correction_type multi-scan
_exptl_absorpt_process_details 'SADABS 2007/2 (Sheldrick, G.M., 2007)'
_exptl_crystal_colour Colourless
_exptl_crystal_density_diffrn 1.224
_exptl_crystal_density_method 'not measured'
_exptl_crystal_description Block
_exptl_crystal_F_000 408
_exptl_crystal_size_max 0.16
_exptl_crystal_size_mid 0.14
_exptl_crystal_size_min 0.10
_refine_diff_density_max 0.264
_refine_diff_density_min -0.324
_refine_diff_density_rms 0.055
_refine_ls_extinction_method none
_refine_ls_goodness_of_fit_ref 1.049
_refine_ls_hydrogen_treatment constr
_refine_ls_matrix_type full
_refine_ls_number_parameters 130
_refine_ls_number_reflns 2357
_refine_ls_number_restraints 0
_refine_ls_restrained_S_all 1.049
_refine_ls_R_factor_all 0.0804
_refine_ls_R_factor_gt 0.0617
_refine_ls_shift/su_max 0.002
_refine_ls_shift/su_mean 0.000
_refine_ls_structure_factor_coef Fsqd
_refine_ls_weighting_details 'calc w=1/[\s^2^(Fo^2^)+(0.0396P)^2^+1.2177P] where P=(Fo^2^+2Fc^2^)/3'
_refine_ls_weighting_scheme calc
_refine_ls_wR_factor_gt 0.1321
_refine_ls_wR_factor_ref 0.1460
_reflns_number_gt 1877
_reflns_number_total 2357
_reflns_threshold_expression >2sigma(I)
_cod_data_source_file eCrystal-337.cif
_cod_data_source_block 2007ncs0623
_cod_depositor_comments
;
Citation :
Harrison, W. T. A. and Male, Louise and Hursthouse, Michael B. (2007) 
University of Southampton, Crystal Structure Report Archive. 
(doi:10.5258/ecrystals/337)

More at:
http://ecrystals.chem.soton.ac.uk/337/

The following automatic conversions were performed:

'_symmetry_cell_setting' value 'Monoclinic' changed to 'monoclinic'
according to the built-in table from CIF Core dictionary named
'cif_core.dic' version 2.4.1 from 2010-06-29.

'_exptl_absorpt_correction_type' value 'Multi-scan' changed to
'multi-scan' according to the built-in table from CIF Core dictionary
named 'cif_core.dic' version 2.4.1 from 2010-06-29.

Automatic conversion script
Id: cif_fix_values 3392 2015-05-12 13:50:21Z andrius 
;
_cod_original_sg_symbol_H-M 'P 2(1)/c'
_cod_database_code 1519797

loop_
_symmetry_equiv_pos_as_xyz
'x, y, z'
'-x, y+1/2, -z+1/2'
'-x, -y, -z'
'x, -y-1/2, z-1/2'

loop_
_atom_site_label
_atom_site_type_symbol
_atom_site_fract_x
_atom_site_fract_y
_atom_site_fract_z
_atom_site_U_iso_or_equiv
_atom_site_adp_type
_atom_site_occupancy
_atom_site_symmetry_multiplicity
_atom_site_calc_flag
_atom_site_refinement_flags
_atom_site_disorder_assembly
_atom_site_disorder_group
C1 C 0.45014(17) -0.0178(3) 0.35328(16) 0.0275(5) Uani 1 1 d . . .
H1 H 0.5208 -0.0600 0.4010 0.033 Uiso 1 1 calc R . .
C2 C 0.43520(17) -0.0593(3) 0.24893(16) 0.0262(4) Uani 1 1 d . . .
H2 H 0.4935 -0.1249 0.2253 0.031 Uiso 1 1 calc R . .
C3 C 0.33032(16) 0.0006(3) 0.18151(14) 0.0213(4) Uani 1 1 d . . .
C4 C 0.24591(16) 0.0964(3) 0.21849(14) 0.0208(4) Uani 1 1 d . . .
C5 C 0.27101(17) 0.1316(3) 0.32347(15) 0.0253(4) Uani 1 1 d . . .
H5 H 0.2143 0.1974 0.3491 0.030 Uiso 1 1 calc R . .
C6 C 0.14002(16) 0.1355(3) 0.12852(14) 0.0201(4) Uani 1 1 d . . .
H6 H 0.0742 0.0515 0.1371 0.024 Uiso 1 1 calc R . .
C7 C 0.17883(17) 0.0547(3) 0.03741(14) 0.0215(4) Uani 1 1 d . . .
C8 C 0.35272(19) -0.1089(4) 0.00705(17) 0.0324(5) Uani 1 1 d . . .
H8A H 0.2991 -0.1897 -0.0463 0.049 Uiso 1 1 calc R . .
H8B H 0.4155 -0.1941 0.0481 0.049 Uiso 1 1 calc R . .
H8C H 0.3860 -0.0025 -0.0260 0.049 Uiso 1 1 calc R . .
C9 C 0.09694(17) 0.3529(3) 0.10612(15) 0.0238(4) Uani 1 1 d . . .
H9 H 0.0416 0.3538 0.0349 0.029 Uiso 1 1 calc R . .
C10 C 0.1960(2) 0.4951(3) 0.10406(19) 0.0349(5) Uani 1 1 d . . .
H10A H 0.1641 0.6275 0.0807 0.052 Uiso 1 1 calc R . .
H10B H 0.2378 0.4435 0.0563 0.052 Uiso 1 1 calc R . .
H10C H 0.2498 0.5058 0.1738 0.052 Uiso 1 1 calc R . .
C11 C 0.0288(2) 0.4245(4) 0.17943(17) 0.0347(5) Uani 1 1 d . . .
H11A H 0.0802 0.4274 0.2504 0.052 Uiso 1 1 calc R . .
H11B H -0.0362 0.3331 0.1758 0.052 Uiso 1 1 calc R . .
H11C H -0.0013 0.5593 0.1593 0.052 Uiso 1 1 calc R . .
N1 N 0.37276(15) 0.0768(3) 0.39173(13) 0.0283(4) Uani 1 1 d . . .
N2 N 0.28992(14) -0.0205(2) 0.07433(12) 0.0228(4) Uani 1 1 d . . .
O1 O 0.12391(12) 0.0560(2) -0.05367(10) 0.0285(4) Uani 1 1 d . . .

loop_
_atom_site_aniso_label
_atom_site_aniso_U_11
_atom_site_aniso_U_22
_atom_site_aniso_U_33
_atom_site_aniso_U_23
_atom_site_aniso_U_13
_atom_site_aniso_U_12
C1 0.0225(10) 0.0249(10) 0.0292(11) 0.0045(8) -0.0026(8) 0.0005(8)
C2 0.0217(10) 0.0217(10) 0.0327(11) 0.0015(8) 0.0034(8) 0.0015(8)
C3 0.0228(9) 0.0176(9) 0.0218(9) 0.0015(7) 0.0034(7) -0.0029(7)
C4 0.0205(9) 0.0181(9) 0.0213(9) 0.0023(7) 0.0019(7) -0.0012(7)
C5 0.0247(10) 0.0263(10) 0.0230(10) 0.0030(8) 0.0035(8) 0.0015(8)
C6 0.0190(9) 0.0223(9) 0.0171(9) 0.0018(7) 0.0018(7) -0.0010(7)
C7 0.0240(9) 0.0202(9) 0.0195(9) 0.0002(7) 0.0049(7) -0.0051(8)
C8 0.0311(11) 0.0367(13) 0.0320(11) -0.0056(9) 0.0133(9) 0.0035(10)
C9 0.0235(9) 0.0242(10) 0.0209(9) 0.0034(8) 0.0018(7) 0.0028(8)
C10 0.0342(12) 0.0229(11) 0.0436(13) 0.0047(10) 0.0045(10) -0.0018(9)
C11 0.0399(13) 0.0374(13) 0.0265(11) 0.0046(9) 0.0087(9) 0.0149(10)
N1 0.0284(9) 0.0300(10) 0.0214(8) 0.0046(7) -0.0017(7) 0.0006(7)
N2 0.0229(8) 0.0229(9) 0.0221(8) -0.0017(7) 0.0055(7) -0.0006(7)
O1 0.0299(8) 0.0351(9) 0.0183(7) -0.0007(6) 0.0030(6) -0.0050(6)

loop_
_atom_type_symbol
_atom_type_description
_atom_type_scat_dispersion_real
_atom_type_scat_dispersion_imag
_atom_type_scat_source
C C 0.0033 0.0016 'International Tables Vol C Tables 4.2.6.8 and 6.1.1.4'
H H 0.0000 0.0000 'International Tables Vol C Tables 4.2.6.8 and 6.1.1.4'
N N 0.0061 0.0033 'International Tables Vol C Tables 4.2.6.8 and 6.1.1.4'
O O 0.0106 0.0060 'International Tables Vol C Tables 4.2.6.8 and 6.1.1.4'

loop_
_geom_angle_atom_site_label_1
_geom_angle_atom_site_label_2
_geom_angle_atom_site_label_3
_geom_angle
_geom_angle_site_symmetry_1
_geom_angle_site_symmetry_3
N1 C1 C2 125.18(18) . .
N1 C1 H1 117.4 . .
C2 C1 H1 117.4 . .
C3 C2 C1 116.05(19) . .
C3 C2 H2 122.0 . .
C1 C2 H2 122.0 . .
C2 C3 N2 129.50(19) . .
C2 C3 C4 120.74(18) . .
N2 C3 C4 109.76(16) . .
C5 C4 C3 118.04(17) . .
C5 C4 C6 133.18(18) . .
C3 C4 C6 108.76(16) . .
N1 C5 C4 122.99(19) . .
N1 C5 H5 118.5 . .
C4 C5 H5 118.5 . .
C4 C6 C7 101.92(15) . .
C4 C6 C9 118.63(16) . .
C7 C6 C9 109.69(15) . .
C4 C6 H6 108.7 . .
C7 C6 H6 108.7 . .
C9 C6 H6 108.7 . .
O1 C7 N2 124.05(18) . .
O1 C7 C6 127.28(18) . .
N2 C7 C6 108.66(15) . .
N2 C8 H8A 109.5 . .
N2 C8 H8B 109.5 . .
H8A C8 H8B 109.5 . .
N2 C8 H8C 109.5 . .
H8A C8 H8C 109.5 . .
H8B C8 H8C 109.5 . .
C11 C9 C10 112.02(19) . .
C11 C9 C6 112.36(17) . .
C10 C9 C6 111.83(16) . .
C11 C9 H9 106.7 . .
C10 C9 H9 106.7 . .
C6 C9 H9 106.7 . .
C9 C10 H10A 109.5 . .
C9 C10 H10B 109.5 . .
H10A C10 H10B 109.5 . .
C9 C10 H10C 109.5 . .
H10A C10 H10C 109.5 . .
H10B C10 H10C 109.5 . .
C9 C11 H11A 109.5 . .
C9 C11 H11B 109.5 . .
H11A C11 H11B 109.5 . .
C9 C11 H11C 109.5 . .
H11A C11 H11C 109.5 . .
H11B C11 H11C 109.5 . .
C1 N1 C5 116.99(18) . .
C7 N2 C3 110.88(16) . .
C7 N2 C8 122.61(16) . .
C3 N2 C8 126.51(17) . .

loop_
_geom_bond_atom_site_label_1
_geom_bond_atom_site_label_2
_geom_bond_distance
_geom_bond_site_symmetry_2
C1 N1 1.339(3) .
C1 C2 1.392(3) .
C1 H1 0.9500 .
C2 C3 1.385(3) .
C2 H2 0.9500 .
C3 N2 1.393(2) .
C3 C4 1.399(3) .
C4 C5 1.379(3) .
C4 C6 1.509(2) .
C5 N1 1.354(2) .
C5 H5 0.9500 .
C6 C7 1.525(3) .
C6 C9 1.543(3) .
C6 H6 1.0000 .
C7 O1 1.217(2) .
C7 N2 1.377(3) .
C8 N2 1.453(3) .
C8 H8A 0.9800 .
C8 H8B 0.9800 .
C8 H8C 0.9800 .
C9 C11 1.521(3) .
C9 C10 1.526(3) .
C9 H9 1.0000 .
C10 H10A 0.9800 .
C10 H10B 0.9800 .
C10 H10C 0.9800 .
C11 H11A 0.9800 .
C11 H11B 0.9800 .
C11 H11C 0.9800 .
